data_2217748
loop_
_publ_author_name
'Gong, Xing-Xuan'
'Xia, Rong'
'Xu, Hai-Jun'

_publ_section_title
;
 Bis[2-(3-cyanophenyliminomethyl)phenolato]nickel(II)
;
_journal_coeditor_code DN2310
_journal_issue 3
_journal_name_full 'Acta Crystallographica Section E'
_journal_page_first m494
_journal_paper_doi 10.1107/S1600536808004765
_journal_volume 64
_journal_year 2008
_chemical_formula_iupac '[Ni (C14 H9 N2 O1)2]'
_chemical_formula_moiety 'C28 H18 N4 Ni O2'
_chemical_formula_sum 'C28 H18 N4 Ni O2'
_chemical_formula_weight 501.17
_chemical_name_systematic
;
Bis[2-(3-cyanophenyliminomethyl)phenolato]nickel(II)
;
_space_group_IT_number 14
_symmetry_cell_setting monoclinic
_symmetry_space_group_name_Hall '-P 2ybc'
_symmetry_space_group_name_H-M 'P 1 21/c 1'
_atom_sites_solution_hydrogens geom
_atom_sites_solution_primary direct
_atom_sites_solution_secondary difmap
_audit_creation_method SHELXL-97
_cell_angle_alpha 90.00
_cell_angle_beta 104.01(3)
_cell_angle_gamma 90.00
_cell_formula_units_Z 2
_cell_length_a 9.0294(18)
_cell_length_b 8.0856(16)
_cell_length_c 15.644(3)
_cell_measurement_reflns_used 10336
_cell_measurement_temperature 293(2)
_cell_measurement_theta_max 27.4
_cell_measurement_theta_min 3.09
_cell_volume 1108.2(4)
_computing_cell_refinement 'CrystalClear (Rigaku, 2005)'
_computing_data_collection 'CrystalClear (Rigaku, 2005)'
_computing_data_reduction 'CrystalClear (Rigaku, 2005)'
_computing_molecular_graphics 'ORTEPIII (Burnett & Johnson, 1996) and ORTEP-3 for Windows (Farrugia, 1997)'
_computing_publication_material 'SHELXL97 (Sheldrick, 2008)'
_computing_structure_refinement 'SHELXL97 (Sheldrick, 2008)'
_computing_structure_solution 'SHELXS97 (Sheldrick, 2008)'
_diffrn_ambient_temperature 293(2)
_diffrn_detector_area_resol_mean 13.6612
_diffrn_measured_fraction_theta_full 0.997
_diffrn_measured_fraction_theta_max 0.997
_diffrn_measurement_device_type 'Rigaku Mercury2'
_diffrn_measurement_method \w
_diffrn_radiation_monochromator graphite
_diffrn_radiation_source 'fine-focus sealed tube'
_diffrn_radiation_type MoK\a
_diffrn_radiation_wavelength 0.71073
_diffrn_reflns_av_R_equivalents 0.0345
_diffrn_reflns_av_sigmaI/netI 0.0273
_diffrn_reflns_limit_h_max 11
_diffrn_reflns_limit_h_min -11
_diffrn_reflns_limit_k_max 10
_diffrn_reflns_limit_k_min -10
_diffrn_reflns_limit_l_max 20
_diffrn_reflns_limit_l_min -20
_diffrn_reflns_number 11052
_diffrn_reflns_theta_full 27.48
_diffrn_reflns_theta_max 27.48
_diffrn_reflns_theta_min 3.10
_diffrn_standards_number 0
_exptl_absorpt_coefficient_mu 0.911
_exptl_absorpt_correction_T_max 1.00
_exptl_absorpt_correction_T_min 0.852
_exptl_absorpt_correction_type multi-scan
_exptl_absorpt_process_details '(CrystalClear; Rigaku, 2005)'
_exptl_crystal_colour blue
_exptl_crystal_density_diffrn 1.502
_exptl_crystal_density_method 'not measured'
_exptl_crystal_description block
_exptl_crystal_F_000 516
_exptl_crystal_size_max 0.2500
_exptl_crystal_size_mid 0.1800
_exptl_crystal_size_min 0.1800
_refine_diff_density_max 0.317
_refine_diff_density_min -0.352
_refine_ls_extinction_method none
_refine_ls_goodness_of_fit_ref 1.101
_refine_ls_hydrogen_treatment constr
_refine_ls_matrix_type full
_refine_ls_number_parameters 160
_refine_ls_number_reflns 2540
_refine_ls_number_restraints 0
_refine_ls_restrained_S_all 1.101
_refine_ls_R_factor_all 0.0395
_refine_ls_R_factor_gt 0.0338
_refine_ls_shift/su_max 0.000
_refine_ls_shift/su_mean 0.000
_refine_ls_structure_factor_coef Fsqd
_refine_ls_weighting_details 'calc w=1/[\s^2^(Fo^2^)+(0.0403P)^2^+0.5389P] where P=(Fo^2^+2Fc^2^)/3'
_refine_ls_weighting_scheme calc
_refine_ls_wR_factor_gt 0.0870
_refine_ls_wR_factor_ref 0.0899
_reflns_number_gt 2246
_reflns_number_total 2540
_reflns_threshold_expression I>2\s(I)
_cod_data_source_file dn2310.cif
_cod_data_source_block I
_cod_original_cell_volume 1108.1(4)
_cod_original_sg_symbol_H-M 'P 21/c'
_cod_database_code 2217748
_cod_database_fobs_code 2217748

loop_
_symmetry_equiv_pos_as_xyz
'x, y, z'
'-x, y+1/2, -z+1/2'
'-x, -y, -z'
'x, -y-1/2, z-1/2'

loop_
_atom_site_type_symbol
_atom_site_label
_atom_site_fract_x
_atom_site_fract_y
_atom_site_fract_z
_atom_site_U_iso_or_equiv
_atom_site_adp_type
_atom_site_calc_flag
_atom_site_refinement_flags
_atom_site_occupancy
Ni Ni1 0.5000 0.5000 0.5000 0.02514(11) Uani d S 1
O O1 0.66446(15) 0.36034(17) 0.52053(9) 0.0349(3) Uani d . 1
N N1 0.41172(16) 0.38940(18) 0.58415(10) 0.0266(3) Uani d . 1
C C9 0.3215(2) 0.6210(2) 0.65595(12) 0.0302(4) Uani d . 1
H H9 0.4159 0.6714 0.6613 0.036 Uiso calc R 1
C C14 0.2380(2) 0.8635(3) 0.72431(15) 0.0401(5) Uani d . 1
C C1 0.5678(2) 0.1429(2) 0.59534(12) 0.0283(4) Uani d . 1
C C10 0.2087(2) 0.6997(2) 0.68770(12) 0.0318(4) Uani d . 1
C C8 0.2929(2) 0.4678(2) 0.61652(12) 0.0274(4) Uani d . 1
C C11 0.0679(2) 0.6238(3) 0.68133(14) 0.0395(5) Uani d . 1
H H11 -0.0069 0.6759 0.7034 0.047 Uiso calc R 1
C C3 0.7949(2) 0.1080(3) 0.54150(14) 0.0383(5) Uani d . 1
H H3 0.8663 0.1492 0.5130 0.046 Uiso calc R 1
C C2 0.6729(2) 0.2098(2) 0.55130(11) 0.0286(4) Uani d . 1
C C13 0.1528(2) 0.3938(3) 0.60894(15) 0.0404(5) Uani d . 1
H H13 0.1329 0.2914 0.5815 0.048 Uiso calc R 1
C C7 0.4475(2) 0.2409(2) 0.61321(12) 0.0297(4) Uani d . 1
H H7 0.3897 0.1942 0.6488 0.036 Uiso calc R 1
C C5 0.7059(3) -0.1167(3) 0.61697(15) 0.0432(5) Uani d . 1
H H5 0.7169 -0.2245 0.6382 0.052 Uiso calc R 1
N N2 0.2618(3) 0.9944(2) 0.75059(17) 0.0570(6) Uani d . 1
C C12 0.0409(2) 0.4716(3) 0.64212(17) 0.0461(6) Uani d . 1
H H12 -0.0527 0.4199 0.6377 0.055 Uiso calc R 1
C C4 0.8094(3) -0.0502(3) 0.57343(15) 0.0430(5) Uani d . 1
H H4 0.8904 -0.1149 0.5658 0.052 Uiso calc R 1
C C6 0.5875(3) -0.0197(2) 0.62794(14) 0.0366(4) Uani d . 1
H H6 0.5184 -0.0625 0.6577 0.044 Uiso calc R 1

loop_
_atom_site_aniso_label
_atom_site_aniso_U_11
_atom_site_aniso_U_22
_atom_site_aniso_U_33
_atom_site_aniso_U_12
_atom_site_aniso_U_13
_atom_site_aniso_U_23
Ni1 0.02507(18) 0.02233(17) 0.03093(19) 0.00178(12) 0.01241(13) 0.00362(12)
O1 0.0309(7) 0.0327(7) 0.0458(8) 0.0070(6) 0.0182(6) 0.0125(6)
N1 0.0262(7) 0.0245(7) 0.0319(7) -0.0009(6) 0.0124(6) -0.0003(6)
C9 0.0294(9) 0.0286(9) 0.0360(9) -0.0003(7) 0.0146(8) 0.0016(7)
C14 0.0431(12) 0.0363(12) 0.0480(12) 0.0067(9) 0.0247(10) 0.0000(9)
C1 0.0305(9) 0.0236(9) 0.0309(9) 0.0009(7) 0.0075(7) 0.0007(7)
C10 0.0348(10) 0.0305(9) 0.0332(9) 0.0058(8) 0.0140(8) 0.0022(8)
C8 0.0282(9) 0.0272(9) 0.0300(9) 0.0015(7) 0.0133(7) 0.0023(7)
C11 0.0327(10) 0.0449(12) 0.0461(11) 0.0093(9) 0.0194(9) 0.0032(9)
C3 0.0335(10) 0.0412(11) 0.0425(11) 0.0088(9) 0.0134(9) 0.0043(9)
C2 0.0294(9) 0.0282(9) 0.0278(9) 0.0036(7) 0.0064(7) 0.0020(7)
C13 0.0348(10) 0.0378(11) 0.0521(12) -0.0068(9) 0.0174(9) -0.0090(9)
C7 0.0315(9) 0.0263(9) 0.0335(9) -0.0034(7) 0.0122(7) 0.0022(7)
C5 0.0491(13) 0.0250(10) 0.0528(13) 0.0073(9) 0.0070(10) 0.0048(9)
N2 0.0685(15) 0.0369(11) 0.0762(15) -0.0001(9) 0.0379(12) -0.0109(10)
C12 0.0294(10) 0.0550(14) 0.0592(14) -0.0081(9) 0.0212(10) -0.0084(11)
C4 0.0407(12) 0.0397(11) 0.0476(12) 0.0173(9) 0.0085(9) 0.0018(10)
C6 0.0398(11) 0.0266(10) 0.0437(11) -0.0013(8) 0.0104(9) 0.0045(8)

loop_
_atom_type_symbol
_atom_type_description
_atom_type_scat_dispersion_real
_atom_type_scat_dispersion_imag
_atom_type_scat_source
C C 0.0033 0.0016 'International Tables Vol C Tables 4.2.6.8 and 6.1.1.4'
H H 0.0000 0.0000 'International Tables Vol C Tables 4.2.6.8 and 6.1.1.4'
N N 0.0061 0.0033 'International Tables Vol C Tables 4.2.6.8 and 6.1.1.4'
O O 0.0106 0.0060 'International Tables Vol C Tables 4.2.6.8 and 6.1.1.4'
Ni Ni 0.3393 1.1124 'International Tables Vol C Tables 4.2.6.8 and 6.1.1.4'

loop_
_geom_angle_atom_site_label_1
_geom_angle_atom_site_label_2
_geom_angle_atom_site_label_3
_geom_angle_site_symmetry_1
_geom_angle_site_symmetry_3
_geom_angle
O1 Ni1 O1 3_666 . 180.0000(10)
O1 Ni1 N1 3_666 3_666 92.65(6)
O1 Ni1 N1 . 3_666 87.35(6)
O1 Ni1 N1 3_666 . 87.35(6)
O1 Ni1 N1 . . 92.65(6)
N1 Ni1 N1 3_666 . 180.0000(10)
C2 O1 Ni1 . . 127.78(12)
C7 N1 C8 . . 115.34(15)
C7 N1 Ni1 . . 124.25(13)
C8 N1 Ni1 . . 120.35(12)
C8 C9 C10 . . 119.75(18)
C8 C9 H9 . . 120.1
C10 C9 H9 . . 120.1
N2 C14 C10 . . 177.8(2)
C6 C1 C2 . . 119.71(18)
C6 C1 C7 . . 118.93(18)
C2 C1 C7 . . 121.21(16)
C9 C10 C11 . . 120.51(18)
C9 C10 C14 . . 118.81(18)
C11 C10 C14 . . 120.64(18)
C13 C8 C9 . . 119.78(17)
C13 C8 N1 . . 121.69(17)
C9 C8 N1 . . 118.53(16)
C12 C11 C10 . . 119.20(19)
C12 C11 H11 . . 120.4
C10 C11 H11 . . 120.4
C4 C3 C2 . . 120.89(19)
C4 C3 H3 . . 119.6
C2 C3 H3 . . 119.6
O1 C2 C1 . . 123.56(17)
O1 C2 C3 . . 118.75(17)
C1 C2 C3 . . 117.68(17)
C8 C13 C12 . . 120.4(2)
C8 C13 H13 . . 119.8
C12 C13 H13 . . 119.8
N1 C7 C1 . . 125.63(17)
N1 C7 H7 . . 117.2
C1 C7 H7 . . 117.2
C6 C5 C4 . . 118.5(2)
C6 C5 H5 . . 120.7
C4 C5 H5 . . 120.7
C11 C12 C13 . . 120.4(2)
C11 C12 H12 . . 119.8
C13 C12 H12 . . 119.8
C3 C4 C5 . . 121.6(2)
C3 C4 H4 . . 119.2
C5 C4 H4 . . 119.2
C5 C6 C1 . . 121.6(2)
C5 C6 H6 . . 119.2
C1 C6 H6 . . 119.2

loop_
_geom_bond_atom_site_label_1
_geom_bond_atom_site_label_2
_geom_bond_site_symmetry_2
_geom_bond_distance
Ni1 O1 3_666 1.8310(14)
Ni1 O1 . 1.8310(14)
Ni1 N1 3_666 1.9174(15)
Ni1 N1 . 1.9174(15)
O1 C2 . 1.304(2)
N1 C7 . 1.297(2)
N1 C8 . 1.440(2)
C9 C8 . 1.380(3)
C9 C10 . 1.391(3)
C9 H9 . 0.9300
C14 N2 . 1.137(3)
C14 C10 . 1.442(3)
C1 C6 . 1.406(2)
C1 C2 . 1.409(3)
C1 C7 . 1.426(3)
C10 C11 . 1.393(3)
C8 C13 . 1.378(3)
C11 C12 . 1.371(3)
C11 H11 . 0.9300
C3 C4 . 1.368(3)
C3 C2 . 1.413(3)
C3 H3 . 0.9300
C13 C12 . 1.393(3)
C13 H13 . 0.9300
C7 H7 . 0.9300
C5 C6 . 1.370(3)
C5 C4 . 1.390(3)
C5 H5 . 0.9300
C12 H12 . 0.9300
C4 H4 . 0.9300
C6 H6 . 0.9300
